data_7062686
loop_
_publ_author_name
'Bl\'e-Gonz\'alez, Ever A.'
'Isbel, Stephen R.'
'Ojo, Olatunji S.'
'Hillesheim, Patrick C.'
'Zeller, Matthias'
'Bugarin, Alejandro'

_publ_section_title
;
 Regiodivergent sulfonylation of terminal olefins via dearomative
 rearrangement
;
_journal_issue 36
_journal_name_full 'New Journal of Chemistry'
_journal_page_first 17020
_journal_page_last 17025
_journal_paper_doi 10.1039/D3NJ03595F
_journal_volume 47
_journal_year 2023
_chemical_absolute_configuration ad
_chemical_formula_sum 'C16 H16 O2 S'
_chemical_formula_weight 272.35
_space_group_crystal_system monoclinic
_space_group_IT_number 4
_space_group_name_Hall 'P 2yb'
_space_group_name_H-M_alt 'P 1 21 1'
_atom_sites_solution_hydrogens geom
_atom_sites_solution_primary dual
_atom_sites_solution_secondary difmap
_audit_creation_method SHELXL-2018/3
_audit_update_record
;
2023-04-30 deposited with the CCDC.	2023-08-21 downloaded from the CCDC.
;
_cell_angle_alpha 90
_cell_angle_beta 95.746(2)
_cell_angle_gamma 90
_cell_formula_units_Z 2
_cell_length_a 10.3670(4)
_cell_length_b 5.5115(2)
_cell_length_c 12.1835(5)
_cell_measurement_reflns_used 9992
_cell_measurement_temperature 150(2)
_cell_measurement_theta_max 33.1426
_cell_measurement_theta_min 2.4613
_cell_volume 692.64(5)
_computing_cell_refinement 'SAINT V8.40B (Bruker, 2020)'
_computing_data_collection 'Apex4 v2022.10-0 (Bruker, 2022)'
_computing_data_reduction 'SAINT V8.40B (Bruker, 2020)'
_computing_structure_refinement
;  
SHELXL-2018/3 (Sheldrick, 2015a, 2018), 
SHELXLE Rev1460 (H\"ubschle et al., 2011)
;
_computing_structure_solution 'SHELXT (Sheldrick, 2015b)'
_diffrn_ambient_temperature 150(2)
_diffrn_detector_area_resol_mean 7.4074
_diffrn_detector_type 'PhotonII charge-integrating pixel array (CPAD)'
_diffrn_measured_fraction_theta_full 0.998
_diffrn_measured_fraction_theta_max 0.994
_diffrn_measurement_device 'three circle diffractometer'
_diffrn_measurement_device_type 'Bruker AXS D8 Quest'
_diffrn_measurement_method 'omega and phi scans'
_diffrn_radiation_monochromator 'Triumph curved graphite crystal'
_diffrn_radiation_type MoK\a
_diffrn_radiation_wavelength 0.71073
_diffrn_reflns_av_R_equivalents 0.0299
_diffrn_reflns_av_unetI/netI 0.0269
_diffrn_reflns_Laue_measured_fraction_full 0.998
_diffrn_reflns_Laue_measured_fraction_max 0.994
_diffrn_reflns_limit_h_max 15
_diffrn_reflns_limit_h_min -15
_diffrn_reflns_limit_k_max 8
_diffrn_reflns_limit_k_min -8
_diffrn_reflns_limit_l_max 18
_diffrn_reflns_limit_l_min -18
_diffrn_reflns_number 22252
_diffrn_reflns_point_group_measured_fraction_full 0.996
_diffrn_reflns_point_group_measured_fraction_max 0.991
_diffrn_reflns_theta_full 25.242
_diffrn_reflns_theta_max 33.290
_diffrn_reflns_theta_min 2.718
_diffrn_source 'fine focus sealed tube X-ray source'
_diffrn_source_current '30 mA'
_diffrn_source_voltage '50 kV'
_exptl_absorpt_coefficient_mu 0.228
_exptl_absorpt_correction_T_max 0.7465
_exptl_absorpt_correction_T_min 0.6949
_exptl_absorpt_correction_type multi-scan
_exptl_absorpt_process_details
;
 SADABS 2016/2: Krause, L., Herbst-Irmer, R., Sheldrick G.M. & Stalke D.,
 J. Appl. Cryst. 48 (2015) 3-10
;
_exptl_crystal_colour colourless
_exptl_crystal_density_diffrn 1.306
_exptl_crystal_description rod
_exptl_crystal_F_000 288
_exptl_crystal_size_max 0.550
_exptl_crystal_size_mid 0.210
_exptl_crystal_size_min 0.130
_refine_diff_density_max 0.416
_refine_diff_density_min -0.357
_refine_diff_density_rms 0.094
_refine_ls_abs_structure_details
;
 Flack x determined using 1973 quotients [(I+)-(I-)]/[(I+)+(I-)]
 (Parsons, Flack and Wagner, Acta Cryst. B69 (2013) 249-259).
;
_refine_ls_abs_structure_Flack 0.032(18)
_refine_ls_extinction_method none
_refine_ls_goodness_of_fit_ref 1.040
_refine_ls_hydrogen_treatment constr
_refine_ls_matrix_type full
_refine_ls_number_parameters 173
_refine_ls_number_reflns 5306
_refine_ls_number_restraints 1
_refine_ls_restrained_S_all 1.039
_refine_ls_R_factor_all 0.0435
_refine_ls_R_factor_gt 0.0367
_refine_ls_shift/su_max 0.002
_refine_ls_shift/su_mean 0.000
_refine_ls_structure_factor_coef Fsqd
_refine_ls_weighting_details 'w=1/[\s^2^(Fo^2^)+(0.0644P)^2^+0.0750P] where P=(Fo^2^+2Fc^2^)/3'
_refine_ls_weighting_scheme calc
_refine_ls_wR_factor_gt 0.0994
_refine_ls_wR_factor_ref 0.1047
_reflns_Friedel_coverage 0.833
_reflns_Friedel_fraction_full 0.994
_reflns_Friedel_fraction_max 0.987
_reflns_number_gt 4738
_reflns_number_total 5306
_reflns_threshold_expression 'I > 2\s(I)'
_cod_data_source_file d3nj03595f2.cif
_cod_data_source_block AB_02_0m
_cod_depositor_comments 'Adding full bibliography for 7062686--7062687.cif.'
_cod_original_sg_symbol_H-M 'P 21'
_cod_database_code 7062686
_shelx_shelxl_version_number 2018/3
_shelx_space_group_comment
;
The symmetry employed for this shelxl refinement is uniquely defined
by the following loop, which should always be used as a source of
symmetry information in preference to the above space-group names.
They are only intended as comments.
;
_shelx_estimated_absorpt_t_min 0.885
_shelx_estimated_absorpt_t_max 0.971

loop_
_space_group_symop_operation_xyz
'x, y, z'
'-x, y+1/2, -z'

loop_
_atom_site_label
_atom_site_type_symbol
_atom_site_fract_x
_atom_site_fract_y
_atom_site_fract_z
_atom_site_U_iso_or_equiv
_atom_site_adp_type
_atom_site_occupancy
_atom_site_site_symmetry_order
_atom_site_calc_flag
_atom_site_refinement_flags_posn
_atom_site_refinement_flags_adp
_atom_site_refinement_flags_occupancy
_atom_site_disorder_assembly
_atom_site_disorder_group
S1 S 0.37985(4) 0.50978(9) 0.26086(4) 0.02902(11) Uani 1 1 d . . . . .
O1 O 0.27074(14) 0.4046(3) 0.19543(14) 0.0426(4) Uani 1 1 d . . . . .
O2 O 0.37054(17) 0.7562(3) 0.29889(17) 0.0456(4) Uani 1 1 d . . . . .
C1 C 0.41942(18) 0.3196(4) 0.37953(16) 0.0304(3) Uani 1 1 d . . . . .
H1A H 0.446895 0.157930 0.355218 0.037 Uiso 1 1 calc R U . . .
H1B H 0.492668 0.391971 0.426839 0.037 Uiso 1 1 calc R U . . .
C2 C 0.30487(18) 0.2919(3) 0.44490(16) 0.0308(3) Uani 1 1 d . . . . .
H2 H 0.245785 0.162877 0.426732 0.037 Uiso 1 1 calc R U . . .
C3 C 0.28262(17) 0.4394(3) 0.52681(15) 0.0288(3) Uani 1 1 d . . . . .
H3 H 0.345558 0.561958 0.545199 0.035 Uiso 1 1 calc R U . . .
C4 C 0.17071(16) 0.4338(3) 0.59239(13) 0.0252(3) Uani 1 1 d . . . . .
C5 C 0.07923(17) 0.2465(3) 0.58527(14) 0.0272(3) Uani 1 1 d . . . . .
H5 H 0.089159 0.112425 0.537868 0.033 Uiso 1 1 calc R U . . .
C6 C -0.02596(18) 0.2558(4) 0.64713(16) 0.0318(4) Uani 1 1 d . . . . .
H6 H -0.087093 0.126899 0.642524 0.038 Uiso 1 1 calc R U . . .
C7 C -0.04257(19) 0.4529(4) 0.71599(15) 0.0340(4) Uani 1 1 d . . . . .
H7 H -0.115574 0.460485 0.757181 0.041 Uiso 1 1 calc R U . . .
C8 C 0.0487(2) 0.6380(4) 0.72373(17) 0.0357(4) Uani 1 1 d . . . . .
H8 H 0.038395 0.772432 0.770874 0.043 Uiso 1 1 calc R U . . .
C9 C 0.15467(19) 0.6281(3) 0.66325(16) 0.0313(4) Uani 1 1 d . . . . .
H9 H 0.217110 0.754751 0.670010 0.038 Uiso 1 1 calc R U . . .
C10 C 0.51760(15) 0.4858(3) 0.18792(13) 0.0250(3) Uani 1 1 d . . . . .
C11 C 0.53013(18) 0.2886(3) 0.11823(16) 0.0306(3) Uani 1 1 d . . . . .
H11 H 0.465679 0.165519 0.110778 0.037 Uiso 1 1 calc R U . . .
C12 C 0.6384(2) 0.2746(4) 0.05978(15) 0.0331(4) Uani 1 1 d . . . . .
H12 H 0.647751 0.140209 0.012414 0.040 Uiso 1 1 calc R U . . .
C13 C 0.73340(19) 0.4543(4) 0.06943(14) 0.0314(4) Uani 1 1 d . . . . .
C14 C 0.71959(18) 0.6483(4) 0.14115(16) 0.0309(3) Uani 1 1 d . . . . .
H14 H 0.784484 0.770437 0.149484 0.037 Uiso 1 1 calc R U . . .
C15 C 0.61245(17) 0.6649(3) 0.20030(15) 0.0275(3) Uani 1 1 d . . . . .
H15 H 0.603893 0.797424 0.248889 0.033 Uiso 1 1 calc R U . . .
C16 C 0.8477(3) 0.4434(6) 0.00250(19) 0.0498(6) Uani 1 1 d . . . . .
H16A H 0.857198 0.277813 -0.024897 0.075 Uiso 1 1 calc R U . . .
H16B H 0.926506 0.489900 0.048870 0.075 Uiso 1 1 calc R U . . .
H16C H 0.833721 0.555309 -0.060064 0.075 Uiso 1 1 calc R U . . .

loop_
_atom_site_aniso_label
_atom_site_aniso_U_11
_atom_site_aniso_U_22
_atom_site_aniso_U_33
_atom_site_aniso_U_23
_atom_site_aniso_U_13
_atom_site_aniso_U_12
S1 0.02163(16) 0.02490(17) 0.0399(2) 0.00283(17) -0.00020(12) 0.00373(15)
O1 0.0243(6) 0.0542(10) 0.0470(8) 0.0100(7) -0.0075(5) -0.0047(6)
O2 0.0414(8) 0.0256(6) 0.0723(11) -0.0011(7) 0.0178(7) 0.0102(6)
C1 0.0258(7) 0.0309(8) 0.0343(8) 0.0018(7) 0.0014(6) 0.0061(6)
C2 0.0275(7) 0.0281(8) 0.0361(8) -0.0009(7) -0.0001(6) -0.0017(6)
C3 0.0249(7) 0.0278(7) 0.0329(8) -0.0007(6) -0.0016(6) -0.0042(6)
C4 0.0240(7) 0.0257(7) 0.0246(7) 0.0024(6) -0.0028(5) 0.0000(5)
C5 0.0291(7) 0.0231(7) 0.0287(7) -0.0025(6) -0.0013(6) -0.0024(6)
C6 0.0294(8) 0.0326(8) 0.0328(8) 0.0034(7) -0.0002(6) -0.0061(6)
C7 0.0326(8) 0.0426(11) 0.0265(7) 0.0032(6) 0.0025(6) 0.0054(7)
C8 0.0445(10) 0.0323(9) 0.0292(8) -0.0068(7) -0.0020(7) 0.0052(8)
C9 0.0348(8) 0.0242(7) 0.0333(8) -0.0016(6) -0.0044(7) -0.0043(6)
C10 0.0236(6) 0.0208(7) 0.0295(6) 0.0001(6) -0.0022(5) 0.0000(5)
C11 0.0312(8) 0.0233(7) 0.0355(8) -0.0043(6) -0.0050(6) -0.0010(6)
C12 0.0403(9) 0.0297(8) 0.0281(8) -0.0060(6) -0.0032(6) 0.0055(7)
C13 0.0335(8) 0.0366(9) 0.0237(7) 0.0055(6) 0.0014(6) 0.0065(6)
C14 0.0296(8) 0.0294(8) 0.0334(9) 0.0013(6) 0.0018(6) -0.0037(6)
C15 0.0286(7) 0.0222(7) 0.0310(8) -0.0024(6) -0.0002(6) -0.0015(6)
C16 0.0477(12) 0.0682(17) 0.0358(10) 0.0084(10) 0.0165(9) 0.0111(11)

loop_
_atom_type_symbol
_atom_type_description
_atom_type_scat_dispersion_real
_atom_type_scat_dispersion_imag
_atom_type_scat_source
C C 0.0033 0.0016 'International Tables Vol C Tables 4.2.6.8 and 6.1.1.4'
H H 0.0000 0.0000 'International Tables Vol C Tables 4.2.6.8 and 6.1.1.4'
O O 0.0106 0.0060 'International Tables Vol C Tables 4.2.6.8 and 6.1.1.4'
S S 0.1246 0.1234 'International Tables Vol C Tables 4.2.6.8 and 6.1.1.4'

loop_
_geom_angle_atom_site_label_1
_geom_angle_atom_site_label_2
_geom_angle_atom_site_label_3
_geom_angle
_geom_angle_site_symmetry_1
_geom_angle_site_symmetry_3
_geom_angle_publ_flag
O1 S1 O2 118.91(11) . . ?
O1 S1 C10 108.81(9) . . ?
O2 S1 C10 108.46(9) . . ?
O1 S1 C1 108.29(10) . . ?
O2 S1 C1 107.92(11) . . ?
C10 S1 C1 103.33(8) . . ?
C2 C1 S1 110.89(12) . . ?
C2 C1 H1A 109.5 . . ?
S1 C1 H1A 109.5 . . ?
C2 C1 H1B 109.5 . . ?
S1 C1 H1B 109.5 . . ?
H1A C1 H1B 108.1 . . ?
C3 C2 C1 122.89(17) . . ?
C3 C2 H2 118.6 . . ?
C1 C2 H2 118.6 . . ?
C2 C3 C4 126.95(17) . . ?
C2 C3 H3 116.5 . . ?
C4 C3 H3 116.5 . . ?
C9 C4 C5 118.85(16) . . ?
C9 C4 C3 117.92(16) . . ?
C5 C4 C3 123.22(16) . . ?
C6 C5 C4 120.28(16) . . ?
C6 C5 H5 119.9 . . ?
C4 C5 H5 119.9 . . ?
C5 C6 C7 120.46(17) . . ?
C5 C6 H6 119.8 . . ?
C7 C6 H6 119.8 . . ?
C8 C7 C6 119.28(18) . . ?
C8 C7 H7 120.4 . . ?
C6 C7 H7 120.4 . . ?
C9 C8 C7 120.45(18) . . ?
C9 C8 H8 119.8 . . ?
C7 C8 H8 119.8 . . ?
C8 C9 C4 120.66(17) . . ?
C8 C9 H9 119.7 . . ?
C4 C9 H9 119.7 . . ?
C15 C10 C11 120.78(16) . . ?
C15 C10 S1 119.50(13) . . ?
C11 C10 S1 119.72(13) . . ?
C12 C11 C10 118.98(16) . . ?
C12 C11 H11 120.5 . . ?
C10 C11 H11 120.5 . . ?
C11 C12 C13 121.17(17) . . ?
C11 C12 H12 119.4 . . ?
C13 C12 H12 119.4 . . ?
C12 C13 C14 118.74(17) . . ?
C12 C13 C16 120.9(2) . . ?
C14 C13 C16 120.3(2) . . ?
C15 C14 C13 120.88(17) . . ?
C15 C14 H14 119.6 . . ?
C13 C14 H14 119.6 . . ?
C14 C15 C10 119.44(16) . . ?
C14 C15 H15 120.3 . . ?
C10 C15 H15 120.3 . . ?
C13 C16 H16A 109.5 . . ?
C13 C16 H16B 109.5 . . ?
H16A C16 H16B 109.5 . . ?
C13 C16 H16C 109.5 . . ?
H16A C16 H16C 109.5 . . ?
H16B C16 H16C 109.5 . . ?

loop_
_geom_bond_atom_site_label_1
_geom_bond_atom_site_label_2
_geom_bond_distance
_geom_bond_site_symmetry_2
_geom_bond_publ_flag
S1 O1 1.4388(16) . ?
S1 O2 1.4415(16) . ?
S1 C10 1.7609(17) . ?
S1 C1 1.7994(19) . ?
C1 C2 1.503(3) . ?
C1 H1A 0.9900 . ?
C1 H1B 0.9900 . ?
C2 C3 1.325(3) . ?
C2 H2 0.9500 . ?
C3 C4 1.473(2) . ?
C3 H3 0.9500 . ?
C4 C9 1.396(2) . ?
C4 C5 1.398(2) . ?
C5 C6 1.387(3) . ?
C5 H5 0.9500 . ?
C6 C7 1.394(3) . ?
C6 H6 0.9500 . ?
C7 C8 1.389(3) . ?
C7 H7 0.9500 . ?
C8 C9 1.383(3) . ?
C8 H8 0.9500 . ?
C9 H9 0.9500 . ?
C10 C15 1.391(2) . ?
C10 C11 1.393(2) . ?
C11 C12 1.390(3) . ?
C11 H11 0.9500 . ?
C12 C13 1.393(3) . ?
C12 H12 0.9500 . ?
C13 C14 1.397(3) . ?
C13 C16 1.505(3) . ?
C14 C15 1.386(3) . ?
C14 H14 0.9500 . ?
C15 H15 0.9500 . ?
C16 H16A 0.9800 . ?
C16 H16B 0.9800 . ?
C16 H16C 0.9800 . ?

loop_
_geom_torsion_atom_site_label_1
_geom_torsion_atom_site_label_2
_geom_torsion_atom_site_label_3
_geom_torsion_atom_site_label_4
_geom_torsion
_geom_torsion_site_symmetry_1
_geom_torsion_site_symmetry_2
_geom_torsion_site_symmetry_3
_geom_torsion_site_symmetry_4
_geom_torsion_publ_flag
O1 S1 C1 C2 -57.36(16) . . . . ?
O2 S1 C1 C2 72.59(16) . . . . ?
C10 S1 C1 C2 -172.66(13) . . . . ?
S1 C1 C2 C3 -90.8(2) . . . . ?
C1 C2 C3 C4 177.17(16) . . . . ?
C2 C3 C4 C9 -170.03(19) . . . . ?
C2 C3 C4 C5 8.7(3) . . . . ?
C9 C4 C5 C6 0.5(3) . . . . ?
C3 C4 C5 C6 -178.18(16) . . . . ?
C4 C5 C6 C7 0.8(3) . . . . ?
C5 C6 C7 C8 -1.3(3) . . . . ?
C6 C7 C8 C9 0.4(3) . . . . ?
C7 C8 C9 C4 0.9(3) . . . . ?
C5 C4 C9 C8 -1.3(3) . . . . ?
C3 C4 C9 C8 177.43(17) . . . . ?
O1 S1 C10 C15 147.56(14) . . . . ?
O2 S1 C10 C15 16.85(17) . . . . ?
C1 S1 C10 C15 -97.51(15) . . . . ?
O1 S1 C10 C11 -32.19(16) . . . . ?
O2 S1 C10 C11 -162.90(15) . . . . ?
C1 S1 C10 C11 82.74(15) . . . . ?
C15 C10 C11 C12 -0.9(3) . . . . ?
S1 C10 C11 C12 178.89(14) . . . . ?
C10 C11 C12 C13 -0.3(3) . . . . ?
C11 C12 C13 C14 1.3(3) . . . . ?
C11 C12 C13 C16 -177.52(18) . . . . ?
C12 C13 C14 C15 -1.1(3) . . . . ?
C16 C13 C14 C15 177.69(18) . . . . ?
C13 C14 C15 C10 0.0(3) . . . . ?
C11 C10 C15 C14 1.0(3) . . . . ?
S1 C10 C15 C14 -178.72(13) . . . . ?
